data_4134585
loop_
_publ_author_name
'Moore, Jeffrey S.'
'Jiang, Xing'
'Laffoon, Summer D.'
'Chen, Dandan'
'P\'erez-Estrada, Salvador'
'Danis, Andrew S.'
'Rodr\'iguez-L\'opez, Joaqu\'in'
'Garcia-Garibay, Miguel A'
'Zhu, Jun'

_publ_section_title
;
 Kinetic Control in the Synthesis of a M\"obius Tris((ethynyl)[5]helicene)
 Macrocycle Using Alkyne Metathesis.
;
_journal_name_full 'Journal of the American Chemical Society'
_journal_paper_doi 10.1021/jacs.0c01430
_journal_year 2020
_chemical_formula_moiety 'C72 H36, 2(C4 H8 O2)'
_chemical_formula_sum 'C80 H52 O4'
_chemical_formula_weight 1077.21
_space_group_crystal_system monoclinic
_space_group_IT_number 14
_space_group_name_Hall '-P 2yn'
_space_group_name_H-M_alt 'P 1 21/n 1'
_atom_sites_solution_hydrogens geom
_atom_sites_solution_primary direct
_audit_creation_method SHELXL-2018/3
_audit_update_record
; 
? 
;
_cell_angle_alpha 90
_cell_angle_beta 101.2770(5)
_cell_angle_gamma 90
_cell_formula_units_Z 4
_cell_length_a 16.2790(3)
_cell_length_b 17.6696(3)
_cell_length_c 19.8265(3)
_cell_measurement_reflns_used 38052
_cell_measurement_temperature 100(2)
_cell_measurement_theta_max 26.38
_cell_measurement_theta_min 2.31
_cell_volume 5592.86(16)
_computing_cell_refinement 'SAINT V8.38A (Bruker, 2014)'
_computing_data_collection 'APEX3 V2018.7-2 (Bruker, 2018)'
_computing_data_reduction
; 
SAINT V8.38A, XPREP v2014/2, (Bruker, 2014), SADABS V2016/2 
(Krause et al., 2015) 
;
_computing_molecular_graphics
; 
SHELXTL v2014-7 (Bruker, 2014), CrystalMaker v9.2.8 (CrystalMaker, 2016) 
;
_computing_publication_material 'XCIF V2014-2 (Bruker, 2014)'
_computing_structure_refinement 'SHELXL-2018-3 (Sheldrick, 2015)'
_computing_structure_solution 'SHELXS-2013-1 (Sheldrick, 2015)'
_diffrn_ambient_temperature 100(2)
_diffrn_measured_fraction_theta_full 0.999
_diffrn_measured_fraction_theta_max 0.999
_diffrn_measurement_device 'Bruker D8 Venture/Photon II'
_diffrn_measurement_method 'profile data from \f and \w scans'
_diffrn_radiation_monochromator 'multilayer mirrors'
_diffrn_radiation_source 'microfocus sealed tube'
_diffrn_radiation_type MoK\a
_diffrn_radiation_wavelength 0.71073
_diffrn_radiation_wavelength_id dd41xs
_diffrn_reflns_av_R_equivalents 0.0387
_diffrn_reflns_av_unetI/netI 0.0201
_diffrn_reflns_Laue_measured_fraction_full 0.999
_diffrn_reflns_Laue_measured_fraction_max 0.999
_diffrn_reflns_limit_h_max 20
_diffrn_reflns_limit_h_min -20
_diffrn_reflns_limit_k_max 22
_diffrn_reflns_limit_k_min -22
_diffrn_reflns_limit_l_max 24
_diffrn_reflns_limit_l_min -24
_diffrn_reflns_number 107332
_diffrn_reflns_point_group_measured_fraction_full 0.999
_diffrn_reflns_point_group_measured_fraction_max 0.999
_diffrn_reflns_theta_full 25.242
_diffrn_reflns_theta_max 26.381
_diffrn_reflns_theta_min 2.305
_exptl_absorpt_coefficient_mu 0.077
_exptl_absorpt_correction_T_max 0.7454
_exptl_absorpt_correction_T_min 0.7103
_exptl_absorpt_correction_type multi-scan
_exptl_absorpt_process_details 'SADABS V2016/2 (Krause et al., 2015)'
_exptl_crystal_colour colourless
_exptl_crystal_density_diffrn 1.279
_exptl_crystal_density_method 'not measured'
_exptl_crystal_description prism
_exptl_crystal_F_000 2256
_exptl_crystal_id dd41xs
_exptl_crystal_preparation
; 
The data crystal was mounted using oil (Paratone-N, Exxon) to a 
0.3 mm cryo-loop (Hampton Research) with the (5 -1 -6) scattering 
planes roughly normal to the spindle axis. 
;
_exptl_crystal_size_max 0.434
_exptl_crystal_size_mid 0.257
_exptl_crystal_size_min 0.150
_refine_diff_density_max 0.723
_refine_diff_density_min -0.322
_refine_diff_density_rms 0.048
_refine_ls_extinction_method none
_refine_ls_goodness_of_fit_ref 1.029
_refine_ls_hydrogen_treatment constr
_refine_ls_matrix_type full
_refine_ls_number_parameters 818
_refine_ls_number_reflns 11441
_refine_ls_number_restraints 180
_refine_ls_restrained_S_all 1.050
_refine_ls_R_factor_all 0.0554
_refine_ls_R_factor_gt 0.0487
_refine_ls_shift/su_max 0.001
_refine_ls_shift/su_mean 0.000
_refine_ls_structure_factor_coef Fsqd
_refine_ls_weighting_details 'w=1/[\s^2^(Fo^2^)+(0.0522P)^2^+3.8691P] where P=(Fo^2^+2Fc^2^)/3'
_refine_ls_weighting_scheme calc
_refine_ls_wR_factor_gt 0.1211
_refine_ls_wR_factor_ref 0.1269
_reflns_Friedel_coverage 0.000
_reflns_number_gt 9980
_reflns_number_total 11441
_reflns_threshold_expression 'I > 2\s(I)'
_cod_data_source_file ja0c01430_si_002.cif
_cod_data_source_block dd41xs
_cod_original_sg_symbol_H-M 'P 21/n'
_cod_database_code 4134585
_shelx_shelxl_version_number 2018/3
_shelx_space_group_comment
; 
The symmetry employed for this shelxl refinement is uniquely defined 
by the following loop, which should always be used as a source of 
symmetry information in preference to the above space-group names. 
They are only intended as comments. 
;
_shelx_estimated_absorpt_t_min 0.967
_shelx_estimated_absorpt_t_max 0.988

loop_
_space_group_symop_operation_xyz
'x, y, z'
'-x+1/2, y+1/2, -z+1/2'
'-x, -y, -z'
'x-1/2, -y-1/2, z-1/2'

loop_
_atom_site_label
_atom_site_type_symbol
_atom_site_fract_x
_atom_site_fract_y
_atom_site_fract_z
_atom_site_U_iso_or_equiv
_atom_site_adp_type
_atom_site_occupancy
_atom_site_site_symmetry_order
_atom_site_calc_flag
_atom_site_refinement_flags_posn
_atom_site_refinement_flags_adp
_atom_site_refinement_flags_occupancy
_atom_site_disorder_assembly
_atom_site_disorder_group
C1 C 0.77848(10) 0.26046(9) 0.10272(8) 0.0265(3) Uani 1 1 d . . . . .
C2 C 0.82258(11) 0.23249(9) 0.16644(8) 0.0305(3) Uani 1 1 d . . . . .
H2 H 0.793751 0.206521 0.196762 0.037 Uiso 1 1 calc R U . . .
C3 C 0.90739(11) 0.24335(10) 0.18385(8) 0.0327(4) Uani 1 1 d . . . . .
H3 H 0.937320 0.222860 0.225823 0.039 Uiso 1 1 calc R U . . .
C4 C 0.95163(10) 0.28424(10) 0.14103(9) 0.0316(3) Uani 1 1 d . . . . .
C5 C 1.04112(11) 0.28808(11) 0.15587(10) 0.0390(4) Uani 1 1 d . . . . .
H5 H 1.071602 0.268532 0.198049 0.047 Uiso 1 1 calc R U . . .
C6 C 1.08243(11) 0.31953(11) 0.10988(11) 0.0418(4) Uani 1 1 d . . . . .
H6 H 1.141896 0.317824 0.118748 0.050 Uiso 1 1 calc R U . . .
C7 C 1.03953(11) 0.35503(10) 0.04872(10) 0.0379(4) Uani 1 1 d . . . . .
C8 C 1.08511(13) 0.38134(11) -0.00172(12) 0.0475(5) Uani 1 1 d . . . . .
H8 H 1.144485 0.377860 0.007307 0.057 Uiso 1 1 calc R U . . .
C9 C 1.04475(14) 0.41093(11) -0.06180(11) 0.0480(5) Uani 1 1 d . . . . .
H9 H 1.074801 0.421133 -0.097319 0.058 Uiso 1 1 calc R U . . .
C10 C 0.95845(13) 0.42685(10) -0.07232(10) 0.0427(5) Uani 1 1 d . . . . .
C11 C 0.91766(16) 0.46255(11) -0.13488(10) 0.0514(6) Uani 1 1 d . . . . .
H11 H 0.948462 0.470390 -0.170327 0.062 Uiso 1 1 calc R U . . .
C12 C 0.83752(15) 0.48529(11) -0.14517(9) 0.0474(5) Uani 1 1 d . . . . .
H12 H 0.810712 0.504024 -0.188856 0.057 Uiso 1 1 calc R U . . .
C13 C 0.79280(13) 0.48120(10) -0.09018(8) 0.0387(4) Uani 1 1 d . . . . .
C14 C 0.71447(13) 0.51644(10) -0.09687(9) 0.0408(4) Uani 1 1 d . . . . .
H14 H 0.688381 0.536652 -0.140174 0.049 Uiso 1 1 calc R U . . .
C15 C 0.67504(12) 0.52229(10) -0.04256(8) 0.0368(4) Uani 1 1 d . . . . .
H15 H 0.621090 0.544740 -0.048354 0.044 Uiso 1 1 calc R U . . .
C16 C 0.71530(10) 0.49448(9) 0.02300(8) 0.0288(3) Uani 1 1 d . . . . .
C17 C 0.79155(10) 0.45837(9) 0.02997(8) 0.0275(3) Uani 1 1 d . . . . .
H17 H 0.818225 0.440755 0.074103 0.033 Uiso 1 1 calc R U . . .
C18 C 0.83135(11) 0.44670(9) -0.02661(8) 0.0310(4) Uani 1 1 d . . . . .
C19 C 0.91204(11) 0.41003(10) -0.02037(8) 0.0337(4) Uani 1 1 d . . . . .
C20 C 0.95154(11) 0.36278(9) 0.03636(9) 0.0319(4) Uani 1 1 d . . . . .
C21 C 0.90688(10) 0.31818(9) 0.07995(8) 0.0284(3) Uani 1 1 d . . . . .
C22 C 0.82085(10) 0.30127(9) 0.06071(8) 0.0267(3) Uani 1 1 d . . . . .
H22 H 0.790950 0.318473 0.017429 0.032 Uiso 1 1 calc R U . . .
C23 C 0.69031(10) 0.24754(9) 0.08138(8) 0.0269(3) Uani 1 1 d . . . . .
C24 C 0.61609(10) 0.23884(9) 0.06406(8) 0.0265(3) Uani 1 1 d . . . . .
C25 C 0.52651(10) 0.23363(9) 0.04927(7) 0.0263(3) Uani 1 1 d . . . . .
C26 C 0.47717(12) 0.29217(10) 0.01268(8) 0.0353(4) Uani 1 1 d . . . . .
H26 H 0.503133 0.334398 -0.004180 0.042 Uiso 1 1 calc R U . . .
C27 C 0.39196(12) 0.28707(10) 0.00202(9) 0.0377(4) Uani 1 1 d . . . . .
H27 H 0.358943 0.324433 -0.025196 0.045 Uiso 1 1 calc R U . . .
C28 C 0.35186(10) 0.22807(10) 0.03020(8) 0.0336(4) Uani 1 1 d . . . . .
C29 C 0.26221(11) 0.22243(13) 0.01555(9) 0.0448(5) Uani 1 1 d . . . . .
H29 H 0.229707 0.260700 -0.010836 0.054 Uiso 1 1 calc R U . . .
C30 C 0.22402(11) 0.16349(14) 0.03888(10) 0.0467(5) Uani 1 1 d . . . . .
H30 H 0.164851 0.159159 0.026069 0.056 Uiso 1 1 calc R U . . .
C31 C 0.26921(10) 0.10748(12) 0.08204(9) 0.0396(4) Uani 1 1 d . . . . .
C32 C 0.22473(11) 0.04501(14) 0.10223(10) 0.0479(5) Uani 1 1 d . . . . .
H32 H 0.165305 0.044300 0.090211 0.058 Uiso 1 1 calc R U . . .
C33 C 0.26488(12) -0.01297(13) 0.13790(10) 0.0462(5) Uani 1 1 d . . . . .
H33 H 0.234256 -0.056167 0.147322 0.055 Uiso 1 1 calc R U . . .
C34 C 0.35291(11) -0.01016(11) 0.16166(9) 0.0374(4) Uani 1 1 d . . . . .
C35 C 0.39472(13) -0.07489(11) 0.19429(9) 0.0429(5) Uani 1 1 d . . . . .
H35 H 0.363195 -0.119205 0.198827 0.052 Uiso 1 1 calc R U . . .
C36 C 0.47786(13) -0.07506(10) 0.21896(9) 0.0384(4) Uani 1 1 d . . . . .
H36 H 0.506034 -0.121026 0.233626 0.046 Uiso 1 1 calc R U . . .
C37 C 0.52343(10) -0.00553(9) 0.22290(8) 0.0282(3) Uani 1 1 d . . . . .
C38 C 0.60625(11) -0.00228(9) 0.26086(8) 0.0301(3) Uani 1 1 d . . . . .
H38 H 0.634793 -0.047932 0.276045 0.036 Uiso 1 1 calc R U . . .
C39 C 0.64593(10) 0.06511(9) 0.27609(8) 0.0269(3) Uani 1 1 d . . . . .
H39 H 0.702223 0.066253 0.300616 0.032 Uiso 1 1 calc R U . . .
C40 C 0.60304(9) 0.13377(8) 0.25525(7) 0.0224(3) Uani 1 1 d . . . . .
C41 C 0.52284(9) 0.13109(8) 0.21593(7) 0.0219(3) Uani 1 1 d . . . . .
H41 H 0.494073 0.177165 0.202737 0.026 Uiso 1 1 calc R U . . .
C42 C 0.48251(9) 0.06176(9) 0.19486(7) 0.0241(3) Uani 1 1 d . . . . .
C43 C 0.39855(10) 0.05666(9) 0.15217(8) 0.0281(3) Uani 1 1 d . . . . .
C44 C 0.35787(9) 0.11277(10) 0.10376(8) 0.0286(3) Uani 1 1 d . . . . .
C45 C 0.40007(9) 0.17127(9) 0.07131(7) 0.0263(3) Uani 1 1 d . . . . .
C46 C 0.48753(9) 0.17345(9) 0.07458(7) 0.0230(3) Uani 1 1 d . . . . .
H46 H 0.520689 0.132096 0.094894 0.028 Uiso 1 1 calc R U . . .
C47 C 0.64507(9) 0.20353(9) 0.27611(7) 0.0238(3) Uani 1 1 d . . . . .
C48 C 0.68654(9) 0.25799(9) 0.29673(7) 0.0239(3) Uani 1 1 d . . . . .
C49 C 0.73910(9) 0.31961(8) 0.32585(7) 0.0221(3) Uani 1 1 d . . . . .
C50 C 0.82703(9) 0.30796(9) 0.34311(7) 0.0238(3) Uani 1 1 d . . . . .
H50 H 0.850903 0.262568 0.329911 0.029 Uiso 1 1 calc R U . . .
C51 C 0.87709(9) 0.36248(9) 0.37883(7) 0.0242(3) Uani 1 1 d . . . . .
H51 H 0.935874 0.354466 0.390325 0.029 Uiso 1 1 calc R U . . .
C52 C 0.84329(9) 0.43035(9) 0.39896(7) 0.0223(3) Uani 1 1 d . . . . .
C53 C 0.89409(10) 0.48108(9) 0.44542(8) 0.0268(3) Uani 1 1 d . . . . .
H53 H 0.953232 0.475139 0.455152 0.032 Uiso 1 1 calc R U . . .
C54 C 0.85842(10) 0.53754(9) 0.47561(8) 0.0287(3) Uani 1 1 d . . . . .
H54 H 0.892294 0.567729 0.509822 0.034 Uiso 1 1 calc R U . . .
C55 C 0.77077(10) 0.55263(9) 0.45702(8) 0.0266(3) Uani 1 1 d . . . . .
C56 C 0.73251(11) 0.60487(9) 0.49601(8) 0.0324(4) Uani 1 1 d . . . . .
H56 H 0.766189 0.633200 0.531792 0.039 Uiso 1 1 calc R U . . .
C57 C 0.64833(12) 0.61440(10) 0.48237(9) 0.0352(4) Uani 1 1 d . . . . .
H57 H 0.622241 0.641753 0.513677 0.042 Uiso 1 1 calc R U . . .
C58 C 0.59884(11) 0.58374(9) 0.42156(9) 0.0319(4) Uani 1 1 d . . . . .
C59 C 0.51120(11) 0.60079(10) 0.40314(10) 0.0380(4) Uani 1 1 d . . . . .
H59 H 0.484018 0.623801 0.436142 0.046 Uiso 1 1 calc R U . . .
C60 C 0.46656(11) 0.58493(10) 0.34011(10) 0.0381(4) Uani 1 1 d . . . . .
H60 H 0.407584 0.592101 0.330474 0.046 Uiso 1 1 calc R U . . .
C61 C 0.50779(10) 0.55735(9) 0.28778(9) 0.0310(3) Uani 1 1 d . . . . .
C62 C 0.46686(10) 0.55865(10) 0.21835(10) 0.0359(4) Uani 1 1 d . . . . .
H62 H 0.408676 0.569743 0.207241 0.043 Uiso 1 1 calc R U . . .
C63 C 0.50902(10) 0.54431(10) 0.16674(9) 0.0348(4) Uani 1 1 d . . . . .
H63 H 0.480586 0.546920 0.120144 0.042 Uiso 1 1 calc R U . . .
C64 C 0.59544(9) 0.52547(9) 0.18261(8) 0.0281(3) Uani 1 1 d . . . . .
C65 C 0.63559(9) 0.52012(9) 0.25070(8) 0.0249(3) Uani 1 1 d . . . . .
H65 H 0.692958 0.505918 0.261117 0.030 Uiso 1 1 calc R U . . .
C66 C 0.59343(9) 0.53526(9) 0.30520(8) 0.0262(3) Uani 1 1 d . . . . .
C67 C 0.63720(10) 0.54058(9) 0.37633(8) 0.0259(3) Uani 1 1 d . . . . .
C68 C 0.72139(9) 0.51368(8) 0.40133(7) 0.0232(3) Uani 1 1 d . . . . .
C69 C 0.75638(9) 0.44524(8) 0.37742(7) 0.0214(3) Uani 1 1 d . . . . .
C70 C 0.70559(9) 0.38777(8) 0.34148(7) 0.0220(3) Uani 1 1 d . . . . .
H70 H 0.647058 0.396120 0.327728 0.026 Uiso 1 1 calc R U . . .
C71 C 0.67522(10) 0.50467(9) 0.08072(8) 0.0280(3) Uani 1 1 d . . . . .
C72 C 0.63983(9) 0.51358(9) 0.12785(8) 0.0280(3) Uani 1 1 d . . . . .
C73 C 0.46207(15) 0.35176(11) 0.18206(9) 0.0486(5) Uani 1 1 d D . . . .
H73A H 0.515674 0.324813 0.192431 0.073 Uiso 1 1 calc R U . . .
H73B H 0.469129 0.399233 0.158279 0.073 Uiso 1 1 calc R U . . .
H73C H 0.420329 0.320155 0.152551 0.073 Uiso 1 1 calc R U . . .
C74 C 0.43309(12) 0.36872(10) 0.24776(9) 0.0357(4) Uani 1 1 d D . . . .
O1 O 0.36867(9) 0.40054(10) 0.25266(7) 0.0560(4) Uani 1 1 d D . . . .
O2 O 0.48743(8) 0.34341(8) 0.30110(6) 0.0393(3) Uani 1 1 d D . . . .
C75 C 0.46856(11) 0.35288(11) 0.36895(8) 0.0370(4) Uani 1 1 d D . . . .
H75A H 0.407466 0.349158 0.367016 0.044 Uiso 1 1 calc R U . . .
H75B H 0.488204 0.402858 0.388213 0.044 Uiso 1 1 calc R U . . .
C76 C 0.51361(12) 0.29068(12) 0.41199(9) 0.0425(4) Uani 1 1 d D . . . .
H76A H 0.506918 0.296986 0.459726 0.064 Uiso 1 1 calc R U . . .
H76B H 0.573262 0.292452 0.410004 0.064 Uiso 1 1 calc R U . . .
H76C H 0.490224 0.241776 0.394487 0.064 Uiso 1 1 calc R U . . .
C77 C 0.1479(4) 0.2049(6) 0.3925(4) 0.0423(11) Uani 0.595(3) 1 d D U P A 1
H77A H 0.147725 0.241146 0.429933 0.064 Uiso 0.595(3) 1 calc R U P A 1
H77B H 0.154194 0.153495 0.411324 0.064 Uiso 0.595(3) 1 calc R U P A 1
H77C H 0.095042 0.208764 0.359162 0.064 Uiso 0.595(3) 1 calc R U P A 1
C78 C 0.2192(2) 0.22228(18) 0.35773(16) 0.0403(7) Uani 0.595(3) 1 d D U P A 1
O3 O 0.26982(17) 0.27286(15) 0.37303(15) 0.0482(7) Uani 0.595(3) 1 d D U P A 1
O4 O 0.22104(18) 0.17371(15) 0.30638(13) 0.0487(6) Uani 0.595(3) 1 d D U P A 1
C79 C 0.2881(3) 0.1810(3) 0.2670(3) 0.0405(10) Uani 0.595(3) 1 d D U P A 1
H79A H 0.341284 0.193547 0.298546 0.049 Uiso 0.595(3) 1 calc R U P A 1
H79B H 0.295590 0.132073 0.244572 0.049 Uiso 0.595(3) 1 calc R U P A 1
C80 C 0.2685(2) 0.2397(2) 0.21482(19) 0.0477(8) Uani 0.595(3) 1 d D U P A 1
H80A H 0.261207 0.288129 0.236961 0.072 Uiso 0.595(3) 1 calc R U P A 1
H80B H 0.216620 0.226533 0.182762 0.072 Uiso 0.595(3) 1 calc R U P A 1
H80C H 0.314394 0.243860 0.189604 0.072 Uiso 0.595(3) 1 calc R U P A 1
C77A C 0.2968(6) 0.1998(5) 0.2581(4) 0.0523(18) Uani 0.405(3) 1 d D U P A 2
H77D H 0.249481 0.198568 0.218980 0.079 Uiso 0.405(3) 1 calc R U P A 2
H77E H 0.325353 0.150764 0.262270 0.079 Uiso 0.405(3) 1 calc R U P A 2
H77F H 0.336099 0.239560 0.250664 0.079 Uiso 0.405(3) 1 calc R U P A 2
C78A C 0.2651(3) 0.2162(3) 0.3230(2) 0.0455(9) Uani 0.405(3) 1 d D U P A 2
O3A O 0.3108(4) 0.2355(4) 0.3767(2) 0.0799(15) Uani 0.405(3) 1 d D U P A 2
O4A O 0.1878(2) 0.1952(2) 0.3230(2) 0.0503(8) Uani 0.405(3) 1 d D U P A 2
C79A C 0.1596(6) 0.2053(10) 0.3881(5) 0.0444(15) Uani 0.405(3) 1 d D U P A 2
H79C H 0.197225 0.240477 0.418425 0.053 Uiso 0.405(3) 1 calc R U P A 2
H79D H 0.159255 0.156177 0.412037 0.053 Uiso 0.405(3) 1 calc R U P A 2
C80A C 0.0734(3) 0.2370(3) 0.3705(2) 0.0419(11) Uani 0.405(3) 1 d D U P A 2
H80D H 0.052413 0.246151 0.412862 0.063 Uiso 0.405(3) 1 calc R U P A 2
H80E H 0.036600 0.200939 0.341551 0.063 Uiso 0.405(3) 1 calc R U P A 2
H80F H 0.074506 0.284752 0.345591 0.063 Uiso 0.405(3) 1 calc R U P A 2

loop_
_atom_site_aniso_label
_atom_site_aniso_U_11
_atom_site_aniso_U_22
_atom_site_aniso_U_33
_atom_site_aniso_U_23
_atom_site_aniso_U_13
_atom_site_aniso_U_12
C1 0.0320(8) 0.0239(7) 0.0255(7) -0.0022(6) 0.0102(6) -0.0023(6)
C2 0.0378(9) 0.0297(8) 0.0270(8) 0.0006(6) 0.0132(7) 0.0019(7)
C3 0.0379(9) 0.0339(9) 0.0261(8) -0.0020(7) 0.0059(7) 0.0073(7)
C4 0.0311(8) 0.0321(8) 0.0327(8) -0.0112(7) 0.0091(7) -0.0004(7)
C5 0.0335(9) 0.0388(10) 0.0437(10) -0.0149(8) 0.0056(7) 0.0018(7)
C6 0.0293(9) 0.0387(10) 0.0607(12) -0.0226(9) 0.0164(8) -0.0057(7)
C7 0.0387(9) 0.0320(9) 0.0475(10) -0.0195(8) 0.0198(8) -0.0112(7)
C8 0.0429(10) 0.0367(10) 0.0729(14) -0.0273(10) 0.0361(10) -0.0192(8)
C9 0.0632(13) 0.0412(11) 0.0509(12) -0.0183(9) 0.0388(10) -0.0231(9)
C10 0.0605(12) 0.0344(9) 0.0418(10) -0.0161(8) 0.0312(9) -0.0235(9)
C11 0.0917(17) 0.0412(11) 0.0307(9) -0.0089(8) 0.0352(10) -0.0288(11)
C12 0.0801(16) 0.0403(10) 0.0261(9) -0.0035(7) 0.0206(9) -0.0219(10)
C13 0.0673(12) 0.0292(9) 0.0208(8) -0.0034(6) 0.0116(8) -0.0205(8)
C14 0.0659(13) 0.0317(9) 0.0207(8) 0.0028(7) -0.0019(8) -0.0115(9)
C15 0.0503(10) 0.0317(9) 0.0237(8) 0.0019(7) -0.0042(7) -0.0083(8)
C16 0.0362(8) 0.0265(8) 0.0215(7) 0.0003(6) 0.0005(6) -0.0085(6)
C17 0.0376(9) 0.0258(8) 0.0188(7) -0.0006(6) 0.0051(6) -0.0108(6)
C18 0.0449(9) 0.0264(8) 0.0235(7) -0.0040(6) 0.0113(7) -0.0162(7)
C19 0.0480(10) 0.0288(8) 0.0288(8) -0.0101(6) 0.0183(7) -0.0180(7)
C20 0.0361(9) 0.0285(8) 0.0354(9) -0.0144(7) 0.0174(7) -0.0119(7)
C21 0.0318(8) 0.0276(8) 0.0282(8) -0.0091(6) 0.0120(6) -0.0046(6)
C22 0.0322(8) 0.0255(7) 0.0239(7) -0.0034(6) 0.0088(6) -0.0049(6)
C23 0.0367(9) 0.0232(7) 0.0231(7) 0.0015(6) 0.0111(6) -0.0038(6)
C24 0.0363(9) 0.0229(7) 0.0217(7) 0.0021(6) 0.0094(6) -0.0032(6)
C25 0.0324(8) 0.0269(8) 0.0194(7) -0.0024(6) 0.0046(6) 0.0025(6)
C26 0.0508(10) 0.0277(8) 0.0252(8) 0.0010(6) 0.0019(7) 0.0045(7)
C27 0.0447(10) 0.0365(9) 0.0266(8) -0.0053(7) -0.0062(7) 0.0176(8)
C28 0.0324(8) 0.0401(9) 0.0251(8) -0.0129(7) -0.0024(6) 0.0123(7)
C29 0.0324(9) 0.0625(13) 0.0343(9) -0.0177(9) -0.0058(7) 0.0221(9)
C30 0.0213(8) 0.0767(15) 0.0404(10) -0.0229(10) 0.0020(7) 0.0066(9)
C31 0.0221(8) 0.0647(12) 0.0327(9) -0.0235(8) 0.0073(7) -0.0024(8)
C32 0.0235(8) 0.0800(15) 0.0441(11) -0.0314(11) 0.0159(8) -0.0182(9)
C33 0.0380(10) 0.0666(14) 0.0397(10) -0.0229(10) 0.0212(8) -0.0291(10)
C34 0.0380(9) 0.0493(11) 0.0300(8) -0.0159(8) 0.0191(7) -0.0202(8)
C35 0.0597(12) 0.0389(10) 0.0359(9) -0.0078(8) 0.0236(9) -0.0256(9)
C36 0.0603(12) 0.0279(9) 0.0319(9) -0.0023(7) 0.0212(8) -0.0110(8)
C37 0.0396(9) 0.0251(8) 0.0241(7) -0.0024(6) 0.0170(6) -0.0042(6)
C38 0.0421(9) 0.0263(8) 0.0249(7) 0.0030(6) 0.0135(7) 0.0069(7)
C39 0.0272(7) 0.0320(8) 0.0224(7) 0.0003(6) 0.0070(6) 0.0057(6)
C40 0.0230(7) 0.0262(7) 0.0193(7) -0.0015(6) 0.0073(5) -0.0007(6)
C41 0.0226(7) 0.0233(7) 0.0213(7) -0.0017(5) 0.0078(5) -0.0003(5)
C42 0.0259(7) 0.0280(8) 0.0214(7) -0.0041(6) 0.0123(6) -0.0046(6)
C43 0.0257(7) 0.0356(9) 0.0264(7) -0.0124(6) 0.0135(6) -0.0087(6)
C44 0.0207(7) 0.0407(9) 0.0259(7) -0.0159(7) 0.0079(6) -0.0024(6)
C45 0.0243(7) 0.0320(8) 0.0215(7) -0.0117(6) 0.0018(6) 0.0044(6)
C46 0.0237(7) 0.0255(7) 0.0192(7) -0.0041(6) 0.0031(5) 0.0028(6)
C47 0.0208(7) 0.0299(8) 0.0207(7) -0.0002(6) 0.0041(5) 0.0021(6)
C48 0.0215(7) 0.0283(8) 0.0217(7) 0.0003(6) 0.0038(5) 0.0010(6)
C49 0.0226(7) 0.0272(7) 0.0161(6) 0.0003(5) 0.0031(5) -0.0026(6)
C50 0.0235(7) 0.0283(8) 0.0197(7) 0.0001(6) 0.0046(5) 0.0027(6)
C51 0.0183(7) 0.0332(8) 0.0205(7) 0.0034(6) 0.0022(5) 0.0005(6)
C52 0.0220(7) 0.0274(7) 0.0176(6) 0.0026(6) 0.0039(5) -0.0039(6)
C53 0.0236(7) 0.0320(8) 0.0229(7) 0.0025(6) 0.0001(6) -0.0063(6)
C54 0.0338(8) 0.0292(8) 0.0215(7) -0.0009(6) 0.0016(6) -0.0088(6)
C55 0.0353(8) 0.0225(7) 0.0235(7) 0.0028(6) 0.0093(6) -0.0041(6)
C56 0.0482(10) 0.0255(8) 0.0260(8) 0.0000(6) 0.0135(7) -0.0043(7)
C57 0.0509(10) 0.0276(8) 0.0330(9) 0.0015(7) 0.0232(8) 0.0036(7)
C58 0.0364(9) 0.0275(8) 0.0369(9) 0.0059(7) 0.0198(7) 0.0029(7)
C59 0.0376(9) 0.0353(9) 0.0485(10) 0.0067(8) 0.0265(8) 0.0073(7)
C60 0.0264(8) 0.0358(9) 0.0573(11) 0.0110(8) 0.0207(8) 0.0065(7)
C61 0.0221(7) 0.0281(8) 0.0446(9) 0.0075(7) 0.0108(7) 0.0007(6)
C62 0.0184(7) 0.0379(9) 0.0503(10) 0.0089(8) 0.0039(7) 0.0027(6)
C63 0.0230(8) 0.0399(9) 0.0379(9) 0.0075(7) -0.0028(7) 0.0004(7)
C64 0.0219(7) 0.0294(8) 0.0319(8) 0.0046(6) 0.0028(6) -0.0004(6)
C65 0.0184(7) 0.0268(7) 0.0291(8) 0.0044(6) 0.0036(6) 0.0004(6)
C66 0.0211(7) 0.0246(7) 0.0341(8) 0.0045(6) 0.0082(6) -0.0001(6)
C67 0.0268(8) 0.0234(7) 0.0304(8) 0.0035(6) 0.0127(6) -0.0015(6)
C68 0.0261(7) 0.0234(7) 0.0218(7) 0.0034(6) 0.0090(6) -0.0030(6)
C69 0.0220(7) 0.0250(7) 0.0175(6) 0.0030(5) 0.0050(5) -0.0023(6)
C70 0.0180(6) 0.0279(7) 0.0199(7) 0.0030(6) 0.0029(5) -0.0013(6)
C71 0.0271(8) 0.0301(8) 0.0232(7) 0.0024(6) -0.0041(6) -0.0026(6)
C72 0.0229(7) 0.0324(8) 0.0252(7) 0.0041(6) -0.0040(6) -0.0012(6)
C73 0.0786(15) 0.0361(10) 0.0307(9) 0.0007(8) 0.0100(9) 0.0052(10)
C74 0.0488(10) 0.0262(8) 0.0302(8) 0.0019(7) 0.0028(7) 0.0030(7)
O1 0.0567(9) 0.0681(10) 0.0392(7) 0.0085(7) -0.0002(7) 0.0205(8)
O2 0.0411(7) 0.0514(8) 0.0268(6) 0.0037(5) 0.0098(5) 0.0121(6)
C75 0.0378(9) 0.0478(10) 0.0262(8) 0.0029(7) 0.0087(7) 0.0088(8)
C76 0.0434(10) 0.0517(11) 0.0326(9) 0.0041(8) 0.0080(8) 0.0124(9)
C77 0.050(3) 0.052(2) 0.0292(18) -0.0104(17) 0.0183(17) -0.014(2)
C78 0.0475(15) 0.0420(15) 0.0331(14) -0.0084(12) 0.0124(12) -0.0131(13)
O3 0.0412(14) 0.0423(14) 0.0604(15) -0.0257(12) 0.0079(12) -0.0104(11)
O4 0.0571(15) 0.0475(14) 0.0445(12) -0.0135(10) 0.0170(11) -0.0128(11)
C79 0.0380(17) 0.041(2) 0.0463(19) -0.0035(17) 0.0165(14) -0.0008(17)
C80 0.0516(19) 0.0395(18) 0.053(2) -0.0056(15) 0.0132(16) -0.0025(15)
C77A 0.075(4) 0.044(4) 0.042(3) -0.001(3) 0.021(3) -0.024(3)
C78A 0.0440(18) 0.0501(19) 0.0450(18) -0.0123(16) 0.0150(16) -0.0192(16)
O3A 0.078(3) 0.097(4) 0.058(2) -0.002(3) -0.005(2) -0.040(3)
O4A 0.0341(17) 0.0615(19) 0.0581(18) -0.0350(16) 0.0156(14) -0.0122(14)
C79A 0.043(3) 0.052(3) 0.040(3) -0.018(3) 0.010(2) -0.005(3)
C80A 0.059(3) 0.038(2) 0.034(2) 0.0073(18) 0.020(2) 0.008(2)

loop_
_atom_type_symbol
_atom_type_description
_atom_type_scat_dispersion_real
_atom_type_scat_dispersion_imag
_atom_type_scat_source
C C 0.0033 0.0016 'International Tables Vol C Tables 4.2.6.8 and 6.1.1.4'
H H 0.0000 0.0000 'International Tables Vol C Tables 4.2.6.8 and 6.1.1.4'
O O 0.0106 0.0060 'International Tables Vol C Tables 4.2.6.8 and 6.1.1.4'

loop_
_exptl_crystal_face_index_h
_exptl_crystal_face_index_k
_exptl_crystal_face_index_l
_exptl_crystal_face_perp_dist
-1.00 0.00 1.00 0.1110
1.00 0.00 -1.00 0.1130
-1.00 0.00 -1.00 0.0620
1.00 0.00 1.00 0.0750
0.00 1.00 0.00 0.1400
0.00 -1.00 0.00 0.2170
2.00 -3.00 -3.00 0.1830
-2.00 3.00 3.00 0.1290

loop_
_geom_angle_atom_site_label_1
_geom_angle_atom_site_label_2
_geom_angle_atom_site_label_3
_geom_angle
_geom_angle_site_symmetry_1
_geom_angle_site_symmetry_3
_geom_angle_publ_flag
C22 C1 C2 119.60(15) . . ?
C22 C1 C23 119.59(14) . . ?
C2 C1 C23 120.80(14) . . ?
C3 C2 C1 119.12(15) . . ?
C3 C2 H2 120.4 . . ?
C1 C2 H2 120.4 . . ?
C2 C3 C4 121.80(15) . . ?
C2 C3 H3 119.1 . . ?
C4 C3 H3 119.1 . . ?
C3 C4 C21 119.45(15) . . ?
C3 C4 C5 121.23(16) . . ?
C21 C4 C5 119.21(16) . . ?
C6 C5 C4 120.07(18) . . ?
C6 C5 H5 120.0 . . ?
C4 C5 H5 120.0 . . ?
C5 C6 C7 122.00(17) . . ?
C5 C6 H6 119.0 . . ?
C7 C6 H6 119.0 . . ?
C20 C7 C6 120.23(16) . . ?
C20 C7 C8 119.55(19) . . ?
C6 C7 C8 120.20(18) . . ?
C9 C8 C7 120.84(19) . . ?
C9 C8 H8 119.6 . . ?
C7 C8 H8 119.6 . . ?
C8 C9 C10 120.55(17) . . ?
C8 C9 H9 119.7 . . ?
C10 C9 H9 119.7 . . ?
C9 C10 C19 120.45(19) . . ?
C9 C10 C11 119.75(17) . . ?
C19 C10 C11 119.77(19) . . ?
C12 C11 C10 122.37(17) . . ?
C12 C11 H11 118.8 . . ?
C10 C11 H11 118.8 . . ?
C11 C12 C13 119.67(19) . . ?
C11 C12 H12 120.2 . . ?
C13 C12 H12 120.2 . . ?
C14 C13 C12 119.74(17) . . ?
C14 C13 C18 120.46(16) . . ?
C12 C13 C18 119.59(19) . . ?
C15 C14 C13 121.33(16) . . ?
C15 C14 H14 119.3 . . ?
C13 C14 H14 119.3 . . ?
C14 C15 C16 119.47(18) . . ?
C14 C15 H15 120.3 . . ?
C16 C15 H15 120.3 . . ?
C17 C16 C15 119.73(16) . . ?
C17 C16 C71 121.27(14) . . ?
C15 C16 C71 119.00(16) . . ?
C16 C17 C18 122.05(15) . . ?
C16 C17 H17 119.0 . . ?
C18 C17 H17 119.0 . . ?
C17 C18 C13 116.51(17) . . ?
C17 C18 C19 123.05(15) . . ?
C13 C18 C19 120.03(15) . . ?
C10 C19 C20 117.72(17) . . ?
C10 C19 C18 116.48(17) . . ?
C20 C19 C18 125.63(14) . . ?
C7 C20 C19 118.21(15) . . ?
C7 C20 C21 116.71(16) . . ?
C19 C20 C21 124.97(15) . . ?
C22 C21 C4 117.29(14) . . ?
C22 C21 C20 122.43(15) . . ?
C4 C21 C20 120.02(15) . . ?
C1 C22 C21 122.25(15) . . ?
C1 C22 H22 118.9 . . ?
C21 C22 H22 118.9 . . ?
C24 C23 C1 178.10(17) . . ?
C23 C24 C25 173.94(16) . . ?
C46 C25 C26 119.49(15) . . ?
C46 C25 C24 119.76(14) . . ?
C26 C25 C24 120.62(15) . . ?
C27 C26 C25 119.19(17) . . ?
C27 C26 H26 120.4 . . ?
C25 C26 H26 120.4 . . ?
C26 C27 C28 121.70(15) . . ?
C26 C27 H27 119.1 . . ?
C28 C27 H27 119.1 . . ?
C27 C28 C45 120.21(15) . . ?
C27 C28 C29 120.34(17) . . ?
C45 C28 C29 119.40(18) . . ?
C30 C29 C28 120.39(18) . . ?
C30 C29 H29 119.8 . . ?
C28 C29 H29 119.8 . . ?
C29 C30 C31 122.01(16) . . ?
C29 C30 H30 119.0 . . ?
C31 C30 H30 119.0 . . ?
C30 C31 C32 118.70(17) . . ?
C30 C31 C44 120.79(18) . . ?
C32 C31 C44 120.50(19) . . ?
C33 C32 C31 121.33(17) . . ?
C33 C32 H32 119.3 . . ?
C31 C32 H32 119.3 . . ?
C32 C33 C34 120.34(18) . . ?
C32 C33 H33 119.8 . . ?
C34 C33 H33 119.8 . . ?
C33 C34 C35 119.06(17) . . ?
C33 C34 C43 120.21(19) . . ?
C35 C34 C43 120.73(16) . . ?
C36 C35 C34 121.69(16) . . ?
C36 C35 H35 119.2 . . ?
C34 C35 H35 119.2 . . ?
C35 C36 C37 119.48(18) . . ?
C35 C36 H36 120.3 . . ?
C37 C36 H36 120.3 . . ?
C38 C37 C42 120.02(14) . . ?
C38 C37 C36 119.72(16) . . ?
C42 C37 C36 119.93(16) . . ?
C39 C38 C37 121.12(15) . . ?
C39 C38 H38 119.4 . . ?
C37 C38 H38 119.4 . . ?
C38 C39 C40 119.88(14) . . ?
C38 C39 H39 120.1 . . ?
C40 C39 H39 120.1 . . ?
C41 C40 C39 119.37(14) . . ?
C41 C40 C47 122.49(14) . . ?
C39 C40 C47 118.14(13) . . ?
C40 C41 C42 121.89(14) . . ?
C40 C41 H41 119.1 . . ?
C42 C41 H41 119.1 . . ?
C41 C42 C37 117.00(14) . . ?
C41 C42 C43 123.48(14) . . ?
C37 C42 C43 119.21(14) . . ?
C34 C43 C44 118.15(15) . . ?
C34 C43 C42 115.23(16) . . ?
C44 C43 C42 126.60(14) . . ?
C31 C44 C43 117.40(16) . . ?
C31 C44 C45 116.71(16) . . ?
C43 C44 C45 125.74(13) . . ?
C46 C45 C28 116.34(15) . . ?
C46 C45 C44 123.80(14) . . ?
C28 C45 C44 119.75(14) . . ?
C25 C46 C45 122.30(14) . . ?
C25 C46 H46 118.8 . . ?
C45 C46 H46 118.8 . . ?
C48 C47 C40 173.82(16) . . ?
C47 C48 C49 175.57(16) . . ?
C70 C49 C50 119.71(13) . . ?
C70 C49 C48 121.41(13) . . ?
C50 C49 C48 118.73(13) . . ?
C51 C50 C49 119.56(14) . . ?
C51 C50 H50 120.2 . . ?
C49 C50 H50 120.2 . . ?
C50 C51 C52 121.35(13) . . ?
C50 C51 H51 119.3 . . ?
C52 C51 H51 119.3 . . ?
C51 C52 C69 119.58(13) . . ?
C51 C52 C53 120.54(13) . . ?
C69 C52 C53 119.67(14) . . ?
C54 C53 C52 120.29(14) . . ?
C54 C53 H53 119.9 . . ?
C52 C53 H53 119.9 . . ?
C53 C54 C55 121.20(14) . . ?
C53 C54 H54 119.4 . . ?
C55 C54 H54 119.4 . . ?
C68 C55 C56 119.88(15) . . ?
C68 C55 C54 119.91(14) . . ?
C56 C55 C54 120.17(15) . . ?
C57 C56 C55 120.36(16) . . ?
C57 C56 H56 119.8 . . ?
C55 C56 H56 119.8 . . ?
C56 C57 C58 120.40(15) . . ?
C56 C57 H57 119.8 . . ?
C58 C57 H57 119.8 . . ?
C67 C58 C57 119.81(15) . . ?
C67 C58 C59 119.56(16) . . ?
C57 C58 C59 120.48(15) . . ?
C60 C59 C58 121.48(16) . . ?
C60 C59 H59 119.3 . . ?
C58 C59 H59 119.3 . . ?
C59 C60 C61 120.04(16) . . ?
C59 C60 H60 120.0 . . ?
C61 C60 H60 120.0 . . ?
C62 C61 C66 119.71(15) . . ?
C62 C61 C60 120.37(15) . . ?
C66 C61 C60 119.65(16) . . ?
C63 C62 C61 121.32(15) . . ?
C63 C62 H62 119.3 . . ?
C61 C62 H62 119.3 . . ?
C62 C63 C64 119.99(16) . . ?
C62 C63 H63 120.0 . . ?
C64 C63 H63 120.0 . . ?
C65 C64 C63 119.40(15) . . ?
C65 C64 C72 121.16(14) . . ?
C63 C64 C72 119.43(14) . . ?
C64 C65 C66 121.70(14) . . ?
C64 C65 H65 119.2 . . ?
C66 C65 H65 119.2 . . ?
C65 C66 C61 117.71(14) . . ?
C65 C66 C67 122.31(13) . . ?
C61 C66 C67 119.26(14) . . ?
C58 C67 C68 117.88(14) . . ?
C58 C67 C66 117.20(14) . . ?
C68 C67 C66 124.36(13) . . ?
C55 C68 C67 117.74(14) . . ?
C55 C68 C69 117.44(13) . . ?
C67 C68 C69 124.58(13) . . ?
C70 C69 C52 117.98(13) . . ?
C70 C69 C68 122.31(13) . . ?
C52 C69 C68 119.11(13) . . ?
C49 C70 C69 121.49(13) . . ?
C49 C70 H70 119.3 . . ?
C69 C70 H70 119.3 . . ?
C72 C71 C16 178.34(16) . . ?
C71 C72 C64 178.13(17) . . ?
C74 C73 H73A 109.5 . . ?
C74 C73 H73B 109.5 . . ?
H73A C73 H73B 109.5 . . ?
C74 C73 H73C 109.5 . . ?
H73A C73 H73C 109.5 . . ?
H73B C73 H73C 109.5 . . ?
O1 C74 O2 123.33(16) . . ?
O1 C74 C73 125.95(17) . . ?
O2 C74 C73 110.71(16) . . ?
C74 O2 C75 118.42(13) . . ?
O2 C75 C76 106.04(14) . . ?
O2 C75 H75A 110.5 . . ?
C76 C75 H75A 110.5 . . ?
O2 C75 H75B 110.5 . . ?
C76 C75 H75B 110.5 . . ?
H75A C75 H75B 108.7 . . ?
C75 C76 H76A 109.5 . . ?
C75 C76 H76B 109.5 . . ?
H76A C76 H76B 109.5 . . ?
C75 C76 H76C 109.5 . . ?
H76A C76 H76C 109.5 . . ?
H76B C76 H76C 109.5 . . ?
C78 C77 H77A 109.5 . . ?
C78 C77 H77B 109.5 . . ?
H77A C77 H77B 109.5 . . ?
C78 C77 H77C 109.5 . . ?
H77A C77 H77C 109.5 . . ?
H77B C77 H77C 109.5 . . ?
O3 C78 O4 123.3(3) . . ?
O3 C78 C77 125.9(5) . . ?
O4 C78 C77 110.8(5) . . ?
C78 O4 C79 118.7(3) . . ?
C80 C79 O4 111.0(4) . . ?
C80 C79 H79A 109.4 . . ?
O4 C79 H79A 109.4 . . ?
C80 C79 H79B 109.4 . . ?
O4 C79 H79B 109.4 . . ?
H79A C79 H79B 108.0 . . ?
C79 C80 H80A 109.5 . . ?
C79 C80 H80B 109.5 . . ?
H80A C80 H80B 109.5 . . ?
C79 C80 H80C 109.5 . . ?
H80A C80 H80C 109.5 . . ?
H80B C80 H80C 109.5 . . ?
C78A C77A H77D 109.5 . . ?
C78A C77A H77E 109.5 . . ?
H77D C77A H77E 109.5 . . ?
C78A C77A H77F 109.5 . . ?
H77D C77A H77F 109.5 . . ?
H77E C77A H77F 109.5 . . ?
O3A C78A O4A 119.9(5) . . ?
O3A C78A C77A 123.2(6) . . ?
O4A C78A C77A 115.8(5) . . ?
C78A O4A C79A 115.7(6) . . ?
O4A C79A C80A 106.5(7) . . ?
O4A C79A H79C 110.4 . . ?
C80A C79A H79C 110.4 . . ?
O4A C79A H79D 110.4 . . ?
C80A C79A H79D 110.4 . . ?
H79C C79A H79D 108.6 . . ?
C79A C80A H80D 109.5 . . ?
C79A C80A H80E 109.5 . . ?
H80D C80A H80E 109.5 . . ?
C79A C80A H80F 109.5 . . ?
H80D C80A H80F 109.5 . . ?
H80E C80A H80F 109.5 . . ?

loop_
_geom_bond_atom_site_label_1
_geom_bond_atom_site_label_2
_geom_bond_distance
_geom_bond_site_symmetry_2
_geom_bond_publ_flag
C1 C22 1.383(2) . ?
C1 C2 1.415(2) . ?
C1 C23 1.433(2) . ?
C2 C3 1.370(2) . ?
C2 H2 0.9500 . ?
C3 C4 1.414(2) . ?
C3 H3 0.9500 . ?
C4 C21 1.418(2) . ?
C4 C5 1.430(2) . ?
C5 C6 1.354(3) . ?
C5 H5 0.9500 . ?
C6 C7 1.421(3) . ?
C6 H6 0.9500 . ?
C7 C20 1.412(2) . ?
C7 C8 1.434(3) . ?
C8 C9 1.348(3) . ?
C8 H8 0.9500 . ?
C9 C10 1.408(3) . ?
C9 H9 0.9500 . ?
C10 C19 1.423(2) . ?
C10 C11 1.434(3) . ?
C11 C12 1.342(3) . ?
C11 H11 0.9500 . ?
C12 C13 1.426(2) . ?
C12 H12 0.9500 . ?
C13 C14 1.402(3) . ?
C13 C18 1.430(2) . ?
C14 C15 1.361(3) . ?
C14 H14 0.9500 . ?
C15 C16 1.424(2) . ?
C15 H15 0.9500 . ?
C16 C17 1.378(2) . ?
C16 C71 1.435(2) . ?
C17 C18 1.416(2) . ?
C17 H17 0.9500 . ?
C18 C19 1.448(3) . ?
C19 C20 1.447(3) . ?
C20 C21 1.464(2) . ?
C21 C22 1.410(2) . ?
C22 H22 0.9500 . ?
C23 C24 1.200(2) . ?
C24 C25 1.433(2) . ?
C25 C46 1.382(2) . ?
C25 C26 1.419(2) . ?
C26 C27 1.365(3) . ?
C26 H26 0.9500 . ?
C27 C28 1.403(3) . ?
C27 H27 0.9500 . ?
C28 C45 1.427(2) . ?
C28 C29 1.435(2) . ?
C29 C30 1.341(3) . ?
C29 H29 0.9500 . ?
C30 C31 1.417(3) . ?
C30 H30 0.9500 . ?
C31 C32 1.420(3) . ?
C31 C44 1.426(2) . ?
C32 C33 1.340(3) . ?
C32 H32 0.9500 . ?
C33 C34 1.419(3) . ?
C33 H33 0.9500 . ?
C34 C35 1.421(3) . ?
C34 C43 1.427(2) . ?
C35 C36 1.346(3) . ?
C35 H35 0.9500 . ?
C36 C37 1.429(2) . ?
C36 H36 0.9500 . ?
C37 C38 1.411(2) . ?
C37 C42 1.422(2) . ?
C38 C39 1.360(2) . ?
C38 H38 0.9500 . ?
C39 C40 1.420(2) . ?
C39 H39 0.9500 . ?
C40 C41 1.384(2) . ?
C40 C47 1.431(2) . ?
C41 C42 1.414(2) . ?
C41 H41 0.9500 . ?
C42 C43 1.463(2) . ?
C43 C44 1.447(2) . ?
C44 C45 1.459(2) . ?
C45 C46 1.413(2) . ?
C46 H46 0.9500 . ?
C47 C48 1.201(2) . ?
C48 C49 1.434(2) . ?
C49 C70 1.382(2) . ?
C49 C50 1.420(2) . ?
C50 C51 1.367(2) . ?
C50 H50 0.9500 . ?
C51 C52 1.409(2) . ?
C51 H51 0.9500 . ?
C52 C69 1.420(2) . ?
C52 C53 1.428(2) . ?
C53 C54 1.352(2) . ?
C53 H53 0.9500 . ?
C54 C55 1.427(2) . ?
C54 H54 0.9500 . ?
C55 C68 1.411(2) . ?
C55 C56 1.423(2) . ?
C56 C57 1.354(3) . ?
C56 H56 0.9500 . ?
C57 C58 1.420(3) . ?
C57 H57 0.9500 . ?
C58 C67 1.412(2) . ?
C58 C59 1.434(2) . ?
C59 C60 1.346(3) . ?
C59 H59 0.9500 . ?
C60 C61 1.427(2) . ?
C60 H60 0.9500 . ?
C61 C62 1.407(2) . ?
C61 C66 1.424(2) . ?
C62 C63 1.363(3) . ?
C62 H62 0.9500 . ?
C63 C64 1.420(2) . ?
C63 H63 0.9500 . ?
C64 C65 1.383(2) . ?
C64 C72 1.433(2) . ?
C65 C66 1.414(2) . ?
C65 H65 0.9500 . ?
C66 C67 1.453(2) . ?
C67 C68 1.444(2) . ?
C68 C69 1.455(2) . ?
C69 C70 1.411(2) . ?
C70 H70 0.9500 . ?
C71 C72 1.200(2) . ?
C73 C74 1.500(2) . ?
C73 H73A 0.9800 . ?
C73 H73B 0.9800 . ?
C73 H73C 0.9800 . ?
C74 O1 1.210(2) . ?
C74 O2 1.317(2) . ?
O2 C75 1.4468(19) . ?
C75 C76 1.493(2) . ?
C75 H75A 0.9900 . ?
C75 H75B 0.9900 . ?
C76 H76A 0.9800 . ?
C76 H76B 0.9800 . ?
C76 H76C 0.9800 . ?
C77 C78 1.493(6) . ?
C77 H77A 0.9800 . ?
C77 H77B 0.9800 . ?
C77 H77C 0.9800 . ?
C78 O3 1.213(4) . ?
C78 O4 1.336(4) . ?
O4 C79 1.467(5) . ?
C79 C80 1.455(5) . ?
C79 H79A 0.9900 . ?
C79 H79B 0.9900 . ?
C80 H80A 0.9800 . ?
C80 H80B 0.9800 . ?
C80 H80C 0.9800 . ?
C77A C78A 1.504(7) . ?
C77A H77D 0.9800 . ?
C77A H77E 0.9800 . ?
C77A H77F 0.9800 . ?
C78A O3A 1.223(5) . ?
C78A O4A 1.312(5) . ?
O4A C79A 1.462(8) . ?
C79A C80A 1.487(8) . ?
C79A H79C 0.9900 . ?
C79A H79D 0.9900 . ?
C80A H80D 0.9800 . ?
C80A H80E 0.9800 . ?
C80A H80F 0.9800 . ?

loop_
_geom_torsion_atom_site_label_1
_geom_torsion_atom_site_label_2
_geom_torsion_atom_site_label_3
_geom_torsion_atom_site_label_4
_geom_torsion
_geom_torsion_site_symmetry_1
_geom_torsion_site_symmetry_2
_geom_torsion_site_symmetry_3
_geom_torsion_site_symmetry_4
_geom_torsion_publ_flag
C22 C1 C2 C3 -3.1(2) . . . . ?
C23 C1 C2 C3 177.41(15) . . . . ?
C1 C2 C3 C4 2.4(2) . . . . ?
C2 C3 C4 C21 3.1(2) . . . . ?
C2 C3 C4 C5 -172.97(16) . . . . ?
C3 C4 C5 C6 171.88(16) . . . . ?
C21 C4 C5 C6 -4.2(2) . . . . ?
C4 C5 C6 C7 5.2(3) . . . . ?
C5 C6 C7 C20 4.1(3) . . . . ?
C5 C6 C7 C8 -174.14(16) . . . . ?
C20 C7 C8 C9 -2.3(3) . . . . ?
C6 C7 C8 C9 175.95(17) . . . . ?
C7 C8 C9 C10 9.3(3) . . . . ?
C8 C9 C10 C19 -1.7(3) . . . . ?
C8 C9 C10 C11 176.21(17) . . . . ?
C9 C10 C11 C12 -173.80(18) . . . . ?
C19 C10 C11 C12 4.1(3) . . . . ?
C10 C11 C12 C13 6.4(3) . . . . ?
C11 C12 C13 C14 169.19(17) . . . . ?
C11 C12 C13 C18 -5.6(3) . . . . ?
C12 C13 C14 C15 -171.30(16) . . . . ?
C18 C13 C14 C15 3.4(3) . . . . ?
C13 C14 C15 C16 2.2(3) . . . . ?
C14 C15 C16 C17 -3.5(2) . . . . ?
C14 C15 C16 C71 176.60(15) . . . . ?
C15 C16 C17 C18 -1.0(2) . . . . ?
C71 C16 C17 C18 178.93(14) . . . . ?
C16 C17 C18 C13 6.3(2) . . . . ?
C16 C17 C18 C19 178.97(15) . . . . ?
C14 C13 C18 C17 -7.5(2) . . . . ?
C12 C13 C18 C17 167.21(15) . . . . ?
C14 C13 C18 C19 179.61(15) . . . . ?
C12 C13 C18 C19 -5.7(2) . . . . ?
C9 C10 C19 C20 -12.4(2) . . . . ?
C11 C10 C19 C20 169.67(15) . . . . ?
C9 C10 C19 C18 163.11(16) . . . . ?
C11 C10 C19 C18 -14.8(2) . . . . ?
C17 C18 C19 C10 -156.87(15) . . . . ?
C13 C18 C19 C10 15.5(2) . . . . ?
C17 C18 C19 C20 18.3(2) . . . . ?
C13 C18 C19 C20 -169.35(15) . . . . ?
C6 C7 C20 C19 169.88(15) . . . . ?
C8 C7 C20 C19 -11.8(2) . . . . ?
C6 C7 C20 C21 -13.7(2) . . . . ?
C8 C7 C20 C21 164.55(15) . . . . ?
C10 C19 C20 C7 18.9(2) . . . . ?
C18 C19 C20 C7 -156.22(15) . . . . ?
C10 C19 C20 C21 -157.20(15) . . . . ?
C18 C19 C20 C21 27.7(2) . . . . ?
C3 C4 C21 C22 -7.7(2) . . . . ?
C5 C4 C21 C22 168.44(15) . . . . ?
C3 C4 C21 C20 177.96(14) . . . . ?
C5 C4 C21 C20 -5.9(2) . . . . ?
C7 C20 C21 C22 -159.42(15) . . . . ?
C19 C20 C21 C22 16.7(2) . . . . ?
C7 C20 C21 C4 14.6(2) . . . . ?
C19 C20 C21 C4 -169.26(15) . . . . ?
C2 C1 C22 C21 -1.9(2) . . . . ?
C23 C1 C22 C21 177.65(14) . . . . ?
C4 C21 C22 C1 7.2(2) . . . . ?
C20 C21 C22 C1 -178.60(15) . . . . ?
C46 C25 C26 C27 -1.3(2) . . . . ?
C24 C25 C26 C27 -177.17(15) . . . . ?
C25 C26 C27 C28 4.3(2) . . . . ?
C26 C27 C28 C45 0.0(2) . . . . ?
C26 C27 C28 C29 -177.25(16) . . . . ?
C27 C28 C29 C30 175.78(17) . . . . ?
C45 C28 C29 C30 -1.5(2) . . . . ?
C28 C29 C30 C31 4.1(3) . . . . ?
C29 C30 C31 C32 -177.32(17) . . . . ?
C29 C30 C31 C44 1.4(3) . . . . ?
C30 C31 C32 C33 174.04(17) . . . . ?
C44 C31 C32 C33 -4.7(3) . . . . ?
C31 C32 C33 C34 5.6(3) . . . . ?
C32 C33 C34 C35 -174.79(17) . . . . ?
C32 C33 C34 C43 4.6(3) . . . . ?
C33 C34 C35 C36 -178.79(16) . . . . ?
C43 C34 C35 C36 1.8(3) . . . . ?
C34 C35 C36 C37 10.4(3) . . . . ?
C35 C36 C37 C38 167.37(15) . . . . ?
C35 C36 C37 C42 -6.0(2) . . . . ?
C42 C37 C38 C39 5.4(2) . . . . ?
C36 C37 C38 C39 -168.01(15) . . . . ?
C37 C38 C39 C40 1.7(2) . . . . ?
C38 C39 C40 C41 -3.9(2) . . . . ?
C38 C39 C40 C47 176.01(14) . . . . ?
C39 C40 C41 C42 -1.0(2) . . . . ?
C47 C40 C41 C42 179.09(13) . . . . ?
C40 C41 C42 C37 7.7(2) . . . . ?
C40 C41 C42 C43 -178.71(13) . . . . ?
C38 C37 C42 C41 -9.8(2) . . . . ?
C36 C37 C42 C41 163.51(14) . . . . ?
C38 C37 C42 C43 176.32(13) . . . . ?
C36 C37 C42 C43 -10.3(2) . . . . ?
C33 C34 C43 C44 -15.3(2) . . . . ?
C35 C34 C43 C44 164.13(14) . . . . ?
C33 C34 C43 C42 163.17(14) . . . . ?
C35 C34 C43 C42 -17.4(2) . . . . ?
C41 C42 C43 C34 -152.04(14) . . . . ?
C37 C42 C43 C34 21.4(2) . . . . ?
C41 C42 C43 C44 26.2(2) . . . . ?
C37 C42 C43 C44 -160.35(14) . . . . ?
C30 C31 C44 C43 175.17(15) . . . . ?
C32 C31 C44 C43 -6.1(2) . . . . ?
C30 C31 C44 C45 -9.0(2) . . . . ?
C32 C31 C44 C45 169.71(14) . . . . ?
C34 C43 C44 C31 15.6(2) . . . . ?
C42 C43 C44 C31 -162.59(14) . . . . ?
C34 C43 C44 C45 -159.73(14) . . . . ?
C42 C43 C44 C45 22.0(2) . . . . ?
C27 C28 C45 C46 -7.2(2) . . . . ?
C29 C28 C45 C46 170.17(14) . . . . ?
C27 C28 C45 C44 176.33(14) . . . . ?
C29 C28 C45 C44 -6.4(2) . . . . ?
C31 C44 C45 C46 -164.90(14) . . . . ?
C43 C44 C45 C46 10.5(2) . . . . ?
C31 C44 C45 C28 11.3(2) . . . . ?
C43 C44 C45 C28 -173.25(14) . . . . ?
C26 C25 C46 C45 -6.3(2) . . . . ?
C24 C25 C46 C45 169.61(13) . . . . ?
C28 C45 C46 C25 10.3(2) . . . . ?
C44 C45 C46 C25 -173.31(14) . . . . ?
C70 C49 C50 C51 4.1(2) . . . . ?
C48 C49 C50 C51 -171.66(13) . . . . ?
C49 C50 C51 C52 -0.1(2) . . . . ?
C50 C51 C52 C69 -4.8(2) . . . . ?
C50 C51 C52 C53 169.87(14) . . . . ?
C51 C52 C53 C54 -166.32(14) . . . . ?
C69 C52 C53 C54 8.4(2) . . . . ?
C52 C53 C54 C55 -6.2(2) . . . . ?
C53 C54 C55 C68 -6.7(2) . . . . ?
C53 C54 C55 C56 171.02(15) . . . . ?
C68 C55 C56 C57 3.6(2) . . . . ?
C54 C55 C56 C57 -174.16(15) . . . . ?
C55 C56 C57 C58 -11.9(2) . . . . ?
C56 C57 C58 C67 2.4(2) . . . . ?
C56 C57 C58 C59 -173.02(16) . . . . ?
C67 C58 C59 C60 -8.5(3) . . . . ?
C57 C58 C59 C60 167.02(17) . . . . ?
C58 C59 C60 C61 -6.2(3) . . . . ?
C59 C60 C61 C62 -163.91(17) . . . . ?
C59 C60 C61 C66 10.0(3) . . . . ?
C66 C61 C62 C63 -4.7(3) . . . . ?
C60 C61 C62 C63 169.24(17) . . . . ?
C61 C62 C63 C64 1.8(3) . . . . ?
C62 C63 C64 C65 1.5(3) . . . . ?
C62 C63 C64 C72 -177.45(16) . . . . ?
C63 C64 C65 C66 -2.0(2) . . . . ?
C72 C64 C65 C66 176.94(15) . . . . ?
C64 C65 C66 C61 -0.8(2) . . . . ?
C64 C65 C66 C67 -170.94(15) . . . . ?
C62 C61 C66 C65 4.1(2) . . . . ?
C60 C61 C66 C65 -169.89(15) . . . . ?
C62 C61 C66 C67 174.54(15) . . . . ?
C60 C61 C66 C67 0.6(2) . . . . ?
C57 C58 C67 C68 14.8(2) . . . . ?
C59 C58 C67 C68 -169.68(14) . . . . ?
C57 C58 C67 C66 -157.01(15) . . . . ?
C59 C58 C67 C66 18.5(2) . . . . ?
C65 C66 C67 C58 155.45(15) . . . . ?
C61 C66 C67 C58 -14.5(2) . . . . ?
C65 C66 C67 C68 -15.8(2) . . . . ?
C61 C66 C67 C68 174.21(14) . . . . ?
C56 C55 C68 C67 13.6(2) . . . . ?
C54 C55 C68 C67 -168.59(13) . . . . ?
C56 C55 C68 C69 -160.90(13) . . . . ?
C54 C55 C68 C69 16.9(2) . . . . ?
C58 C67 C68 C55 -22.5(2) . . . . ?
C66 C67 C68 C55 148.67(15) . . . . ?
C58 C67 C68 C69 151.59(14) . . . . ?
C66 C67 C68 C69 -37.2(2) . . . . ?
C51 C52 C69 C70 5.6(2) . . . . ?
C53 C52 C69 C70 -169.12(13) . . . . ?
C51 C52 C69 C68 176.94(13) . . . . ?
C53 C52 C69 C68 2.2(2) . . . . ?
C55 C68 C69 C70 156.39(13) . . . . ?
C67 C68 C69 C70 -17.7(2) . . . . ?
C55 C68 C69 C52 -14.53(19) . . . . ?
C67 C68 C69 C52 171.34(13) . . . . ?
C50 C49 C70 C69 -3.1(2) . . . . ?
C48 C49 C70 C69 172.46(13) . . . . ?
C52 C69 C70 C49 -1.7(2) . . . . ?
C68 C69 C70 C49 -172.72(13) . . . . ?
O1 C74 O2 C75 1.1(3) . . . . ?
C73 C74 O2 C75 -178.26(16) . . . . ?
C74 O2 C75 C76 153.27(16) . . . . ?
O3 C78 O4 C79 0.9(6) . . . . ?
C77 C78 O4 C79 -178.8(4) . . . . ?
C78 O4 C79 C80 -81.4(5) . . . . ?
O3A C78A O4A C79A 6.8(10) . . . . ?
C77A C78A O4A C79A 175.0(8) . . . . ?
C78A O4A C79A C80A 136.9(8) . . . . ?
